data_2225730
loop_
_publ_author_name
'Fun, Hoong-Kun'
'Goh, Jia Hao'
'Yu, Haitao'
'Zhang, Yan'

_publ_section_title
;
 4-[(2,5-Dimethyl-1,3-thiazol-4-yl)methyl]-4-hydroxy-2-methylisoquinoline-1,3(2<i>H</i>,4<i>H</i>)-dione
;
_journal_coeditor_code SJ2758
_journal_issue 4
_journal_name_full 'Acta Crystallographica Section E'
_journal_page_first o964
_journal_page_last o965
_journal_paper_doi 10.1107/S1600536810011141
_journal_volume 66
_journal_year 2010
_chemical_formula_iupac 'C16 H16 N2 O3 S'
_chemical_formula_moiety 'C16 H16 N2 O3 S'
_chemical_formula_sum 'C16 H16 N2 O3 S'
_chemical_formula_weight 316.37
_chemical_name_systematic
;
4-[(2,5-Dimethyl-1,3-thiazol-4-yl)methyl]-4-hydroxy-2-methylisoquinoline-
1,3(2<i>H</i>,4<i>H</i>)-dione
;
_space_group_IT_number 14
_symmetry_cell_setting monoclinic
_symmetry_space_group_name_Hall '-P 2ybc'
_symmetry_space_group_name_H-M 'P 1 21/c 1'
_atom_sites_solution_hydrogens geom
_atom_sites_solution_primary direct
_atom_sites_solution_secondary difmap
_audit_creation_method SHELXL-97
_cell_angle_alpha 90.00
_cell_angle_beta 114.3040(10)
_cell_angle_gamma 90.00
_cell_formula_units_Z 4
_cell_length_a 8.5793(2)
_cell_length_b 10.4438(2)
_cell_length_c 17.5496(3)
_cell_measurement_reflns_used 9047
_cell_measurement_temperature 100.00(10)
_cell_measurement_theta_max 67.11
_cell_measurement_theta_min 5.06
_cell_volume 1433.09(5)
_computing_cell_refinement 'SAINT (Bruker, 2009)'
_computing_data_collection 'APEX2 (Bruker, 2009)'
_computing_data_reduction 'SAINT (Bruker, 2009)'
_computing_molecular_graphics 'SHELXTL (Sheldrick, 2008)'
_computing_publication_material
;
SHELXTL (Sheldrick, 2008) and PLATON (Spek, 2009)
;
_computing_structure_refinement 'SHELXTL (Sheldrick, 2008)'
_computing_structure_solution 'SHELXTL (Sheldrick, 2008)'
_diffrn_ambient_temperature 100.00(10)
_diffrn_measured_fraction_theta_full 0.963
_diffrn_measured_fraction_theta_max 0.963
_diffrn_measurement_device_type
;
Bruker SMART APEX DUO CCD area-detector diffractometer
;
_diffrn_measurement_method '\f and \w scans'
_diffrn_radiation_monochromator none
_diffrn_radiation_source 'fine-focus sealed tube'
_diffrn_radiation_type CuK\a
_diffrn_radiation_wavelength 1.54178
_diffrn_reflns_av_R_equivalents 0.0211
_diffrn_reflns_av_sigmaI/netI 0.0107
_diffrn_reflns_limit_h_max 8
_diffrn_reflns_limit_h_min -10
_diffrn_reflns_limit_k_max 12
_diffrn_reflns_limit_k_min -11
_diffrn_reflns_limit_l_max 20
_diffrn_reflns_limit_l_min -17
_diffrn_reflns_number 22926
_diffrn_reflns_theta_full 64.97
_diffrn_reflns_theta_max 64.97
_diffrn_reflns_theta_min 5.06
_diffrn_standards_number 0
_exptl_absorpt_coefficient_mu 2.143
_exptl_absorpt_correction_T_max 0.7815
_exptl_absorpt_correction_T_min 0.5463
_exptl_absorpt_correction_type multi-scan
_exptl_absorpt_process_details '(<i>SADABS</i>; Bruker, 2009)'
_exptl_crystal_colour colourless
_exptl_crystal_density_diffrn 1.466
_exptl_crystal_density_method 'not measured'
_exptl_crystal_description block
_exptl_crystal_F_000 664
_exptl_crystal_size_max 0.321
_exptl_crystal_size_mid 0.19
_exptl_crystal_size_min 0.121
_refine_diff_density_max 0.869
_refine_diff_density_min -1.013
_refine_ls_extinction_coef 0.034(2)
_refine_ls_extinction_expression Fc^*^=kFc[1+0.001xFc^2^\l^3^/sin(2\q)]^-1/4^
_refine_ls_extinction_method 'SHELXTL (Sheldrick, 2008)'
_refine_ls_goodness_of_fit_ref 1.330
_refine_ls_hydrogen_treatment refall
_refine_ls_matrix_type full
_refine_ls_number_parameters 264
_refine_ls_number_reflns 2343
_refine_ls_number_restraints 0
_refine_ls_restrained_S_all 1.330
_refine_ls_R_factor_all 0.0518
_refine_ls_R_factor_gt 0.0405
_refine_ls_shift/su_max 0.001
_refine_ls_shift/su_max_lt 0.001
_refine_ls_shift/su_mean 0.000
_refine_ls_structure_factor_coef Fsqd
_refine_ls_weighting_details 'calc w=1/[\s^2^(Fo^2^)+(0.0848P)^2^+0.3552P] where P=(Fo^2^+2Fc^2^)/3'
_refine_ls_weighting_scheme calc
_refine_ls_wR_factor_gt 0.1091
_refine_ls_wR_factor_ref 0.1348
_reflns_number_gt 2311
_reflns_number_total 2343
_reflns_threshold_expression I>2\s(I)
_cod_data_source_file sj2758.cif
_cod_data_source_block I
_cod_depositor_comments
;
The following automatic conversions were performed:
'_symmetry_cell_setting' value 'Monoclinic' changed to 'monoclinic'
according to '/home/saulius/struct/CIF-dictionaries/cif_core.dic'
dictionary named 'cif_core.dic' version 2.4.1 from 2010-06-29.

Automatic conversion script
Id: cif_fix_enum 1527 2010-12-29 10:47:43Z saulius 
;
_cod_original_sg_symbol_H-M 'P 21/c'
_cod_database_code 2225730
_cod_database_fobs_code 2225730

loop_
_symmetry_equiv_pos_as_xyz
'x, y, z'
'-x, y+1/2, -z+1/2'
'-x, -y, -z'
'x, -y-1/2, z-1/2'

loop_
_atom_site_type_symbol
_atom_site_label
_atom_site_fract_x
_atom_site_fract_y
_atom_site_fract_z
_atom_site_U_iso_or_equiv
_atom_site_adp_type
_atom_site_calc_flag
_atom_site_refinement_flags
_atom_site_occupancy
_atom_site_disorder_assembly
_atom_site_disorder_group
S S1 1.09845(5) 0.83482(4) 1.10440(3) 0.0194(3) Uani d . 1 . .
O O1 0.38500(16) 0.80117(12) 1.02541(8) 0.0215(4) Uani d . 1 . .
O O2 0.82233(18) 0.52224(13) 1.07705(8) 0.0275(4) Uani d . 1 . .
O O3 0.33049(17) 0.82715(12) 0.86199(8) 0.0201(4) Uani d . 1 . .
N N1 0.6048(2) 0.66140(13) 1.05324(10) 0.0176(4) Uani d . 1 . .
N N2 0.80660(19) 0.91667(14) 1.08986(9) 0.0182(4) Uani d . 1 . .
C C1 0.4850(2) 0.74898(16) 1.00286(11) 0.0174(4) Uani d . 1 . .
C C2 0.7103(2) 0.58819(16) 1.02692(11) 0.0190(4) Uani d . 1 . .
C C3 0.6699(2) 0.58984(16) 0.93626(11) 0.0178(4) Uani d . 1 . .
C C4 0.7471(2) 0.49838(17) 0.90499(12) 0.0205(4) Uani d . 1 . .
C C5 0.7076(2) 0.49498(17) 0.82010(12) 0.0229(5) Uani d . 1 . .
C C6 0.5912(3) 0.58198(18) 0.76658(12) 0.0220(4) Uani d . 1 . .
C C7 0.5162(2) 0.67391(17) 0.79782(12) 0.0200(4) Uani d . 1 . .
C C8 0.5556(2) 0.67879(16) 0.88301(12) 0.0172(4) Uani d . 1 . .
C C9 0.4934(2) 0.78679(17) 0.92028(11) 0.0171(4) Uani d . 1 . .
C C10 0.6204(2) 0.90246(16) 0.93867(11) 0.0164(4) Uani d . 1 . .
C C11 0.7918(2) 0.88586(16) 1.00992(11) 0.0166(4) Uani d . 1 . .
C C12 0.9358(2) 0.84040(15) 1.00461(12) 0.0177(4) Uani d . 1 . .
C C13 0.9603(2) 0.89292(17) 1.14552(11) 0.0195(4) Uani d . 1 . .
C C14 0.6343(3) 0.65094(18) 1.14136(12) 0.0208(5) Uani d . 1 . .
C C15 0.9659(3) 0.8009(2) 0.92990(12) 0.0209(4) Uani d . 1 . .
C C16 1.0194(3) 0.9151(2) 1.23738(12) 0.0266(5) Uani d . 1 . .
H H4A 0.824(3) 0.439(2) 0.9426(14) 0.023(5) Uiso d . 1 . .
H H5A 0.762(3) 0.433(2) 0.7991(15) 0.032(6) Uiso d . 1 . .
H H6A 0.563(3) 0.581(2) 0.7073(15) 0.026(6) Uiso d . 1 . .
H H7A 0.439(3) 0.736(2) 0.7631(15) 0.027(6) Uiso d . 1 . .
H H10A 0.564(3) 0.975(2) 0.9491(13) 0.018(5) Uiso d . 1 . .
H H10B 0.633(3) 0.9172(19) 0.8877(14) 0.016(5) Uiso d . 1 . .
H H14A 0.541(4) 0.692(3) 1.1484(17) 0.040(7) Uiso d . 1 . .
H H14B 0.634(3) 0.561(2) 1.1555(14) 0.025(5) Uiso d . 1 . .
H H14C 0.729(4) 0.693(3) 1.1756(17) 0.033(6) Uiso d . 1 . .
H H15A 0.988(3) 0.711(3) 0.9309(17) 0.041(7) Uiso d . 1 . .
H H15B 1.058(3) 0.850(2) 0.9259(16) 0.033(6) Uiso d . 1 . .
H H15C 0.869(4) 0.820(3) 0.8790(19) 0.043(7) Uiso d . 1 . .
H H16A 1.029(4) 1.003(3) 1.2454(19) 0.056(9) Uiso d . 1 . .
H H16B 0.939(4) 0.885(3) 1.2568(18) 0.046(7) Uiso d . 1 . .
H H16C 1.133(4) 0.878(3) 1.270(2) 0.050(8) Uiso d . 1 . .
H H1O3 0.297(4) 0.889(3) 0.8823(19) 0.050(8) Uiso d . 1 . .

loop_
_atom_site_aniso_label
_atom_site_aniso_U_11
_atom_site_aniso_U_22
_atom_site_aniso_U_33
_atom_site_aniso_U_12
_atom_site_aniso_U_13
_atom_site_aniso_U_23
S1 0.0153(4) 0.0216(4) 0.0198(4) 0.00071(15) 0.0057(2) -0.00131(15)
O1 0.0209(7) 0.0208(7) 0.0262(7) 0.0007(5) 0.0131(6) -0.0012(5)
O2 0.0293(8) 0.0307(8) 0.0218(7) 0.0109(6) 0.0097(6) 0.0053(6)
O3 0.0146(7) 0.0226(7) 0.0198(7) 0.0032(5) 0.0037(6) 0.0003(5)
N1 0.0189(9) 0.0167(8) 0.0171(8) -0.0009(6) 0.0075(7) -0.0003(5)
N2 0.0184(9) 0.0172(8) 0.0187(8) -0.0018(6) 0.0072(6) -0.0016(6)
C1 0.0160(9) 0.0146(8) 0.0206(9) -0.0036(7) 0.0067(7) -0.0025(7)
C2 0.0188(10) 0.0159(9) 0.0223(10) -0.0005(7) 0.0085(8) 0.0004(7)
C3 0.0173(10) 0.0161(9) 0.0209(9) -0.0035(7) 0.0086(7) -0.0013(7)
C4 0.0216(10) 0.0171(9) 0.0247(9) -0.0003(7) 0.0112(8) 0.0009(7)
C5 0.0278(11) 0.0181(9) 0.0280(10) -0.0042(8) 0.0167(8) -0.0054(7)
C6 0.0273(11) 0.0214(9) 0.0197(9) -0.0079(7) 0.0122(8) -0.0039(7)
C7 0.0202(11) 0.0187(9) 0.0201(10) -0.0032(7) 0.0073(8) 0.0005(7)
C8 0.0147(10) 0.0166(9) 0.0203(9) -0.0043(6) 0.0073(7) -0.0020(7)
C9 0.0133(9) 0.0182(9) 0.0176(9) -0.0002(7) 0.0043(7) 0.0000(7)
C10 0.0173(10) 0.0144(9) 0.0175(9) 0.0001(7) 0.0071(8) 0.0007(7)
C11 0.0179(10) 0.0130(9) 0.0188(9) -0.0018(6) 0.0075(7) 0.0001(6)
C12 0.0169(10) 0.0145(9) 0.0206(10) -0.0027(6) 0.0066(8) -0.0002(6)
C13 0.0180(10) 0.0185(9) 0.0221(9) -0.0017(7) 0.0083(7) -0.0017(7)
C14 0.0256(12) 0.0205(10) 0.0173(10) -0.0019(8) 0.0098(9) 0.0001(7)
C15 0.0187(10) 0.0234(10) 0.0218(10) -0.0010(8) 0.0095(8) -0.0012(8)
C16 0.0220(11) 0.0356(12) 0.0202(10) 0.0005(9) 0.0065(9) -0.0045(8)

loop_
_atom_type_symbol
_atom_type_description
_atom_type_scat_dispersion_real
_atom_type_scat_dispersion_imag
_atom_type_scat_source
C C 0.0181 0.0091 'International Tables Vol C Tables 4.2.6.8 and 6.1.1.4'
H H 0.0000 0.0000 'International Tables Vol C Tables 4.2.6.8 and 6.1.1.4'
N N 0.0311 0.0180 'International Tables Vol C Tables 4.2.6.8 and 6.1.1.4'
O O 0.0492 0.0322 'International Tables Vol C Tables 4.2.6.8 and 6.1.1.4'
S S 0.3331 0.5567 'International Tables Vol C Tables 4.2.6.8 and 6.1.1.4'

loop_
_geom_angle_atom_site_label_1
_geom_angle_atom_site_label_2
_geom_angle_atom_site_label_3
_geom_angle_site_symmetry_1
_geom_angle_site_symmetry_3
_geom_angle
_geom_angle_publ_flag
C13 S1 C12 . . 90.28(9) ?
C9 O3 H1O3 . . 109(2) ?
C1 N1 C2 . . 124.01(15) ?
C1 N1 C14 . . 118.86(15) ?
C2 N1 C14 . . 116.94(15) ?
C13 N2 C11 . . 110.88(15) ?
O1 C1 N1 . . 121.76(16) ?
O1 C1 C9 . . 120.54(16) ?
N1 C1 C9 . . 117.49(15) ?
O2 C2 N1 . . 119.78(16) ?
O2 C2 C3 . . 123.34(16) ?
N1 C2 C3 . . 116.76(15) ?
C8 C3 C4 . . 120.56(17) ?
C8 C3 C2 . . 121.10(16) ?
C4 C3 C2 . . 118.33(16) ?
C5 C4 C3 . . 119.64(17) ?
C5 C4 H4A . . 121.7(13) ?
C3 C4 H4A . . 118.7(13) ?
C4 C5 C6 . . 119.94(17) ?
C4 C5 H5A . . 119.3(15) ?
C6 C5 H5A . . 120.7(15) ?
C7 C6 C5 . . 120.40(17) ?
C7 C6 H6A . . 118.9(13) ?
C5 C6 H6A . . 120.7(13) ?
C6 C7 C8 . . 120.17(17) ?
C6 C7 H7A . . 122.3(14) ?
C8 C7 H7A . . 117.5(14) ?
C7 C8 C3 . . 119.26(16) ?
C7 C8 C9 . . 121.39(16) ?
C3 C8 C9 . . 118.99(16) ?
O3 C9 C8 . . 109.28(15) ?
O3 C9 C1 . . 110.12(14) ?
C8 C9 C1 . . 112.37(14) ?
O3 C9 C10 . . 108.37(14) ?
C8 C9 C10 . . 108.97(14) ?
C1 C9 C10 . . 107.64(14) ?
C11 C10 C9 . . 116.27(14) ?
C11 C10 H10A . . 109.3(13) ?
C9 C10 H10A . . 106.8(13) ?
C11 C10 H10B . . 110.6(13) ?
C9 C10 H10B . . 105.4(13) ?
H10A C10 H10B . . 108.0(17) ?
C12 C11 N2 . . 116.10(16) ?
C12 C11 C10 . . 126.12(16) ?
N2 C11 C10 . . 117.76(15) ?
C11 C12 C15 . . 130.18(18) ?
C11 C12 S1 . . 108.55(14) ?
C15 C12 S1 . . 121.27(14) ?
N2 C13 C16 . . 124.69(17) ?
N2 C13 S1 . . 114.19(13) ?
C16 C13 S1 . . 121.11(14) ?
N1 C14 H14A . . 108.1(17) ?
N1 C14 H14B . . 108.9(13) ?
H14A C14 H14B . . 108(2) ?
N1 C14 H14C . . 112.7(16) ?
H14A C14 H14C . . 105(2) ?
H14B C14 H14C . . 113(2) ?
C12 C15 H15A . . 111.0(16) ?
C12 C15 H15B . . 111.1(15) ?
H15A C15 H15B . . 111(2) ?
C12 C15 H15C . . 111.2(17) ?
H15A C15 H15C . . 108(2) ?
H15B C15 H15C . . 104(2) ?
C13 C16 H16A . . 106.6(19) ?
C13 C16 H16B . . 111.3(18) ?
H16A C16 H16B . . 108(3) ?
C13 C16 H16C . . 112.4(18) ?
H16A C16 H16C . . 107(3) ?
H16B C16 H16C . . 111(3) ?

loop_
_geom_bond_atom_site_label_1
_geom_bond_atom_site_label_2
_geom_bond_site_symmetry_2
_geom_bond_distance
_geom_bond_publ_flag
S1 C13 . 1.7317(18) ?
S1 C12 . 1.7337(19) ?
O1 C1 . 1.212(2) ?
O2 C2 . 1.215(2) ?
O3 C9 . 1.414(2) ?
O3 H1O3 . 0.84(3) ?
N1 C1 . 1.388(2) ?
N1 C2 . 1.400(2) ?
N1 C14 . 1.465(2) ?
N2 C13 . 1.301(2) ?
N2 C11 . 1.393(2) ?
C1 C9 . 1.532(2) ?
C2 C3 . 1.482(3) ?
C3 C8 . 1.394(3) ?
C3 C4 . 1.397(3) ?
C4 C5 . 1.386(3) ?
C4 H4A . 0.95(2) ?
C5 C6 . 1.390(3) ?
C5 H5A . 0.96(3) ?
C6 C7 . 1.388(3) ?
C6 H6A . 0.97(2) ?
C7 C8 . 1.391(3) ?
C7 H7A . 0.95(3) ?
C8 C9 . 1.508(2) ?
C9 C10 . 1.569(2) ?
C10 C11 . 1.497(2) ?
C10 H10A . 0.95(2) ?
C10 H10B . 0.96(2) ?
C11 C12 . 1.363(3) ?
C12 C15 . 1.495(3) ?
C13 C16 . 1.495(3) ?
C14 H14A . 0.96(3) ?
C14 H14B . 0.97(3) ?
C14 H14C . 0.90(3) ?
C15 H15A . 0.95(3) ?
C15 H15B . 0.97(3) ?
C15 H15C . 0.96(3) ?
C16 H16A . 0.93(3) ?
C16 H16B . 0.94(3) ?
C16 H16C . 0.98(3) ?

loop_
_geom_hbond_atom_site_label_D
_geom_hbond_atom_site_label_H
_geom_hbond_atom_site_label_A
_geom_hbond_site_symmetry_A
_geom_hbond_distance_DH
_geom_hbond_distance_HA
_geom_hbond_distance_DA
_geom_hbond_angle_DHA
_geom_hbond_publ_flag
O3 H1O3 N2 3_677 0.84(3) 2.35(3) 3.174(2) 167(3) yes
C10 H10A O1 3_677 0.96(2) 2.39(2) 3.163(2) 138(2) yes
C14 H14B Cg1 3_667 0.97(3) 2.71(3) 3.403(2) 129(2) yes
C15 H15B Cg2 3_777 0.97(3) 2.89(2) 3.537(2) 125.4(18) yes

loop_
_geom_torsion_atom_site_label_1
_geom_torsion_atom_site_label_2
_geom_torsion_atom_site_label_3
_geom_torsion_atom_site_label_4
_geom_torsion_site_symmetry_1
_geom_torsion_site_symmetry_2
_geom_torsion_site_symmetry_3
_geom_torsion_site_symmetry_4
_geom_torsion
_geom_torsion_publ_flag
C2 N1 C1 O1 . . . . 172.72(16) ?
C14 N1 C1 O1 . . . . -12.4(2) ?
C2 N1 C1 C9 . . . . -12.5(2) ?
C14 N1 C1 C9 . . . . 162.30(16) ?
C1 N1 C2 O2 . . . . 173.39(17) ?
C14 N1 C2 O2 . . . . -1.5(2) ?
C1 N1 C2 C3 . . . . -10.5(2) ?
C14 N1 C2 C3 . . . . 174.59(15) ?
O2 C2 C3 C8 . . . . -171.67(18) ?
N1 C2 C3 C8 . . . . 12.4(2) ?
O2 C2 C3 C4 . . . . 9.4(3) ?
N1 C2 C3 C4 . . . . -166.57(16) ?
C8 C3 C4 C5 . . . . -0.9(3) ?
C2 C3 C4 C5 . . . . 177.98(16) ?
C3 C4 C5 C6 . . . . -0.3(3) ?
C4 C5 C6 C7 . . . . 1.1(3) ?
C5 C6 C7 C8 . . . . -0.7(3) ?
C6 C7 C8 C3 . . . . -0.5(3) ?
C6 C7 C8 C9 . . . . 172.49(17) ?
C4 C3 C8 C7 . . . . 1.4(3) ?
C2 C3 C8 C7 . . . . -177.54(16) ?
C4 C3 C8 C9 . . . . -171.82(16) ?
C2 C3 C8 C9 . . . . 9.3(2) ?
C7 C8 C9 O3 . . . . 33.9(2) ?
C3 C8 C9 O3 . . . . -153.11(15) ?
C7 C8 C9 C1 . . . . 156.42(16) ?
C3 C8 C9 C1 . . . . -30.6(2) ?
C7 C8 C9 C10 . . . . -84.4(2) ?
C3 C8 C9 C10 . . . . 88.64(19) ?
O1 C1 C9 O3 . . . . -30.9(2) ?
N1 C1 C9 O3 . . . . 154.29(15) ?
O1 C1 C9 C8 . . . . -152.96(16) ?
N1 C1 C9 C8 . . . . 32.2(2) ?
O1 C1 C9 C10 . . . . 87.05(19) ?
N1 C1 C9 C10 . . . . -87.76(18) ?
O3 C9 C10 C11 . . . . 169.71(14) ?
C8 C9 C10 C11 . . . . -71.47(19) ?
C1 C9 C10 C11 . . . . 50.6(2) ?
C13 N2 C11 C12 . . . . -1.1(2) ?
C13 N2 C11 C10 . . . . 177.57(15) ?
C9 C10 C11 C12 . . . . 92.3(2) ?
C9 C10 C11 N2 . . . . -86.14(19) ?
N2 C11 C12 C15 . . . . -178.82(17) ?
C10 C11 C12 C15 . . . . 2.7(3) ?
N2 C11 C12 S1 . . . . 0.32(19) ?
C10 C11 C12 S1 . . . . -178.19(14) ?
C13 S1 C12 C11 . . . . 0.35(13) ?
C13 S1 C12 C15 . . . . 179.58(15) ?
C11 N2 C13 C16 . . . . 179.99(17) ?
C11 N2 C13 S1 . . . . 1.32(19) ?
C12 S1 C13 N2 . . . . -1.00(14) ?
C12 S1 C13 C16 . . . . -179.72(16) ?
